data_1529702
loop_
_publ_author_name
'Bueno, I.'
'Parada, C.'
'Gutierrez-Puebla, E.'
'Monge, A.'
'Ruiz-Valero, C.'

_publ_section_title
;
 Synthesis, crystal growth, and structure of La (O H) Cr O4
;
_journal_name_full 'Journal of Solid State Chemistry'
_journal_page_first 78
_journal_page_last 83
_journal_volume 78
_journal_year 1989
_chemical_formula_sum 'Cr H La O5'
_chemical_name_systematic 'La (O H) (Cr O4)'
_space_group_IT_number 14
_symmetry_space_group_name_Hall '-P 2yn'
_symmetry_space_group_name_H-M 'P 1 21/n 1'
_cell_angle_alpha 90
_cell_angle_beta 107.28
_cell_angle_gamma 90
_cell_formula_units_Z 4
_cell_length_a 4.7234
_cell_length_b 13.222
_cell_length_c 7.019
_cell_volume 418.571
_citation_journal_id_ASTM JSSCBI
_cod_data_source_file Bueno_JSSCBI_1989_1785.cif
_cod_data_source_block H1Cr1La1O5
_cod_original_cell_volume 418.5708
_cod_original_sg_symbol_Hall '-P 2ybc (x-z,y,z)'
_cod_original_formula_sum 'H1 Cr1 La1 O5'
_cod_database_code 1529702

loop_
_symmetry_equiv_pos_as_xyz
x,y,z
-x+1/2,y+1/2,-z+1/2
-x,-y,-z
x-1/2,-y-1/2,z-1/2

loop_
_atom_site_label
_atom_site_type_symbol
_atom_site_fract_x
_atom_site_fract_y
_atom_site_fract_z
_atom_site_occupancy
_atom_site_U_iso_or_equiv
Cr1 Cr+6 0.47817 0.14932 0.38126 1 0.0
La1 La+3 0.63372 0.44372 0.29735 1 0.0
O3 O-2 0.3497 0.1641 0.5673 1 0.0
O4 O-2 0.2264 0.0967 0.1924 1 0.0
O5 O-2 0.1804 0.4184 0.4457 1 0.0
O2 O-2 0.5737 0.2591 0.3175 1 0.0
O1 O-2 0.7727 0.0698 0.4497 1 0.0
H1 H+1 0.182 0.346 0.48 1 0.0
